data_1567091
loop_
_publ_author_name
'Reith, Sascha'
'Demeshko, Serhiy'
'Battistella, Beatrice'
'Reckziegel, Alexander'
'Schneider, Christian'
'Stoy, Andreas'
'Lichtenberg, Crispin'
'Meyer, Franc'
'Munz, Dominik'
'Werncke, C. Gunnar'

_publ_section_title
;
 Between imide, imidyl and nitrene - an imido iron complex in two
 oxidation states.
;
_journal_issue 26
_journal_name_full 'Chemical science'
_journal_page_first 7907
_journal_page_last 7913
_journal_paper_doi 10.1039/d2sc01088g
_journal_volume 13
_journal_year 2022
_chemical_formula_moiety 'C39 H63 Fe N3 Si2, C18 H36 K N2 O6'
_chemical_formula_sum 'C57 H99 Fe K N5 O6 Si2'
_chemical_formula_weight 1101.54
_chemical_name_systematic K{crypt}[Fe(NMes)(N{Dipp}TMS)2]
_space_group_crystal_system monoclinic
_space_group_IT_number 14
_space_group_name_Hall '-P 2ybc'
_space_group_name_H-M_alt 'P 1 21/c 1'
_atom_sites_solution_hydrogens geom
_audit_creation_date 2021-12-22
_audit_creation_method
;
Olex2 1.5-alpha
(compiled 2021.06.29 svn.r12e2184c for OlexSys, GUI svn.r6372)
;
_audit_update_record
;
2021-12-22 deposited with the CCDC.	2022-06-09 downloaded from the CCDC.
;
_cell_angle_alpha 90
_cell_angle_beta 95.9740(10)
_cell_angle_gamma 90
_cell_formula_units_Z 4
_cell_length_a 11.9424(4)
_cell_length_b 24.7899(9)
_cell_length_c 22.9964(9)
_cell_measurement_reflns_used 9842
_cell_measurement_temperature 100.00
_cell_measurement_theta_max 28.30
_cell_measurement_theta_min 2.37
_cell_volume 6771.1(4)
_computing_molecular_graphics 'Olex2 1.5-alpha (Dolomanov et al., 2009)'
_computing_publication_material 'Olex2 1.5-alpha (Dolomanov et al., 2009)'
_computing_structure_refinement 'XL  (Sheldrick, 2008)'
_computing_structure_solution 'SHELXT 2018/2 (Sheldrick, 2018)'
_diffrn_ambient_temperature 100.00
_diffrn_measured_fraction_theta_full 0.999
_diffrn_measured_fraction_theta_max 0.998
_diffrn_measurement_device_type 'Bruker APEX-II CCD'
_diffrn_measurement_method '\f and \w scans'
_diffrn_radiation_type MoK\a
_diffrn_radiation_wavelength 0.71073
_diffrn_reflns_av_R_equivalents 0.0388
_diffrn_reflns_av_unetI/netI 0.0346
_diffrn_reflns_Laue_measured_fraction_full 0.999
_diffrn_reflns_Laue_measured_fraction_max 0.998
_diffrn_reflns_limit_h_max 15
_diffrn_reflns_limit_h_min -15
_diffrn_reflns_limit_k_max 33
_diffrn_reflns_limit_k_min -33
_diffrn_reflns_limit_l_max 28
_diffrn_reflns_limit_l_min -30
_diffrn_reflns_number 85806
_diffrn_reflns_point_group_measured_fraction_full 0.999
_diffrn_reflns_point_group_measured_fraction_max 0.998
_diffrn_reflns_theta_full 25.242
_diffrn_reflns_theta_max 28.308
_diffrn_reflns_theta_min 1.961
_exptl_absorpt_coefficient_mu 0.365
_exptl_absorpt_correction_T_max 0.7457
_exptl_absorpt_correction_T_min 0.6604
_exptl_absorpt_correction_type none
_exptl_absorpt_process_details
;
 SADABS 2016/2: Krause, L., Herbst-Irmer, R., Sheldrick G.M. & Stalke D.,
 J. Appl. Cryst. 48 (2015) 3-10
;
_exptl_crystal_colour 'clear yellowish green'
_exptl_crystal_colour_lustre clear
_exptl_crystal_colour_modifier yellowish
_exptl_crystal_colour_primary green
_exptl_crystal_density_diffrn 1.081
_exptl_crystal_description block
_exptl_crystal_F_000 2388
_exptl_crystal_recrystallization_method 'Re-crystallisation from solvent'
_exptl_crystal_size_max 0.21
_exptl_crystal_size_mid 0.14
_exptl_crystal_size_min 0.13
_refine_diff_density_max 0.379
_refine_diff_density_min -0.373
_refine_diff_density_rms 0.059
_refine_ls_extinction_method none
_refine_ls_goodness_of_fit_ref 1.047
_refine_ls_hydrogen_treatment constr
_refine_ls_matrix_type full
_refine_ls_number_parameters 666
_refine_ls_number_reflns 16789
_refine_ls_number_restraints 0
_refine_ls_restrained_S_all 1.047
_refine_ls_R_factor_all 0.0571
_refine_ls_R_factor_gt 0.0445
_refine_ls_shift/su_max 0.001
_refine_ls_shift/su_mean 0.000
_refine_ls_structure_factor_coef Fsqd
_refine_ls_weighting_details 'w=1/[\s^2^(Fo^2^)+(0.0402P)^2^+5.3159P] where P=(Fo^2^+2Fc^2^)/3'
_refine_ls_weighting_scheme calc
_refine_ls_wR_factor_gt 0.1018
_refine_ls_wR_factor_ref 0.1072
_reflns_Friedel_coverage 0.000
_reflns_number_gt 13838
_reflns_number_total 16789
_reflns_threshold_expression 'I > 2\s(I)'
_cod_data_source_file d2sc01088g2.cif
_cod_data_source_block k_crypt_1
_cod_depositor_comments 'Adding full bibliography for 1567091--1567094.cif.'
_cod_database_code 1567091
_shelx_shelxl_version_number 2018/3
_shelx_space_group_comment
;
The symmetry employed for this shelxl refinement is uniquely defined
by the following loop, which should always be used as a source of
symmetry information in preference to the above space-group names.
They are only intended as comments.
;
_shelx_estimated_absorpt_t_max 0.954
_shelx_estimated_absorpt_t_min 0.927
_olex2_refinement_description
;
1. Fixed Uiso
 At 1.2 times of:
  All C(H) groups, All C(H,H) groups
 At 1.5 times of:
  All C(H,H,H) groups
2.a Ternary CH refined with riding coordinates:
 C00M(H00M), C00S(H00S), C00Z(H00Z), C013(H013)
2.b Secondary CH2 refined with riding coordinates:
 C010(H6,H), C011(H7,HA), C014(H8,HB), C016(H9,HC), C017(H10,HD), C018(H11,HE),
  C019(H12,HF), C01B(H13,HG), C01C(H14,HH), C01D(H15,HI), C01E(H16,HJ),
 C01F(H17,HK), C01G(H18,HL), C01I(H19,HM), C01L(H20,HN), C01M(H21,HO), C01T(H22,
 HV), C01W(H23,H24)
2.c Aromatic/amide H refined with riding coordinates:
 C00N(H00N), C00Q(H00Q), C00R(H00R), C00T(H00T), C00W(H00W), C00X(H00X),
 C00Y(H00Y), C012(H012)
2.d Idealised Me refined as rotating group:
 C015(H01A,H01B,H01C), C01A(H01D,H01E,H01F), C01H(H01G,H01H,H01I), C01J(H01J,
 H01K,H01L), C01K(H01M,H01N,H01O), C01N(H01P,H01Q,H01R), C01O(H01S,H01T,H01U),
 C01P(H01V,H01W,H01X), C01Q(H01Y,HP,HQ), C01R(H01Z,HR,HS), C01S(H01,HT,HU),
 C01U(H1,HW,HX), C01V(H2,HY,HZ), C01X(H3,H25,H26), C01Y(H4,H27,H28), C01Z(H5,
 H29,H30), C020(H02A,H02B,H02C)
;
_smtbx_masks_void_probe_radius 1.2
_smtbx_masks_void_truncation_radius 1.2
_olex2_submission_special_instructions 'No special instructions were received'

loop_
_space_group_symop_operation_xyz
'x, y, z'
'-x, y+1/2, -z+1/2'
'-x, -y, -z'
'x, -y-1/2, z-1/2'

loop_
_atom_site_label
_atom_site_type_symbol
_atom_site_fract_x
_atom_site_fract_y
_atom_site_fract_z
_atom_site_U_iso_or_equiv
_atom_site_adp_type
_atom_site_occupancy
_atom_site_site_symmetry_order
_atom_site_calc_flag
_atom_site_refinement_flags_posn
_atom_site_refinement_flags_adp
_atom_site_refinement_flags_occupancy
_atom_site_disorder_assembly
_atom_site_disorder_group
Fe01 Fe 0.90927(2) 0.23323(2) 0.58977(2) 0.01496(6) Uani 1 1 d . . . . .
K002 K 0.63170(3) -0.02636(2) 0.77943(2) 0.01945(8) Uani 1 1 d . . . . .
Si03 Si 0.64840(4) 0.23148(2) 0.54099(2) 0.01756(10) Uani 1 1 d . . . . .
Si04 Si 1.16861(4) 0.24800(2) 0.63708(3) 0.02526(11) Uani 1 1 d . . . . .
O005 O 0.86188(10) -0.00196(5) 0.80016(5) 0.0231(3) Uani 1 1 d . . . . .
O006 O 0.50370(10) 0.01512(5) 0.68053(5) 0.0224(3) Uani 1 1 d . . . . .
O007 O 0.55221(11) 0.08254(5) 0.77943(6) 0.0243(3) Uani 1 1 d . . . . .
O008 O 0.78580(10) -0.08231(5) 0.71734(6) 0.0233(3) Uani 1 1 d . . . . .
O009 O 0.49572(11) -0.11352(5) 0.79982(6) 0.0264(3) Uani 1 1 d . . . . .
O00A O 0.59362(11) -0.05307(6) 0.89661(6) 0.0284(3) Uani 1 1 d . . . . .
N00B N 0.78005(11) 0.20235(5) 0.54192(6) 0.0153(3) Uani 1 1 d . . . . .
N00C N 1.05919(11) 0.20481(5) 0.61480(6) 0.0166(3) Uani 1 1 d . . . . .
N00D N 0.54964(12) -0.10180(6) 0.67910(7) 0.0220(3) Uani 1 1 d . . . . .
N00E N 0.88730(13) 0.29971(6) 0.61482(6) 0.0208(3) Uani 1 1 d . . . . .
N00F N 0.71121(13) 0.04889(7) 0.87889(7) 0.0248(3) Uani 1 1 d . . . . .
C00G C 1.07218(13) 0.14987(6) 0.63244(7) 0.0159(3) Uani 1 1 d . . . . .
C00H C 0.79617(13) 0.16433(6) 0.49719(7) 0.0156(3) Uani 1 1 d . . . . .
C00I C 1.03510(14) 0.13273(7) 0.68590(7) 0.0183(3) Uani 1 1 d . . . . .
C00J C 0.76723(14) 0.10922(7) 0.50328(7) 0.0167(3) Uani 1 1 d . . . . .
C00K C 0.83885(15) 0.18122(7) 0.44505(7) 0.0191(3) Uani 1 1 d . . . . .
C00L C 1.12475(14) 0.11183(7) 0.59827(7) 0.0180(3) Uani 1 1 d . . . . .
C00M C 0.72268(15) 0.08793(7) 0.55809(8) 0.0195(3) Uani 1 1 d . . . . .
H00M H 0.704052 0.119661 0.582154 0.023 Uiso 1 1 calc R U . . .
C00N C 0.78192(15) 0.41001(7) 0.70062(8) 0.0229(4) Uani 1 1 d . . . . .
H00N H 0.755325 0.415394 0.737711 0.027 Uiso 1 1 calc R U . . .
C00O C 0.86533(15) 0.39485(7) 0.59348(8) 0.0211(3) Uani 1 1 d . . . . .
C00P C 0.81959(14) 0.35920(7) 0.68685(8) 0.0196(3) Uani 1 1 d . . . . .
C00Q C 0.82575(15) 0.44482(7) 0.60923(8) 0.0235(4) Uani 1 1 d . . . . .
H00Q H 0.828960 0.474175 0.582902 0.028 Uiso 1 1 calc R U . . .
C00R C 0.82367(15) 0.09030(7) 0.40699(8) 0.0224(4) Uani 1 1 d . . . . .
H00R H 0.832610 0.065261 0.376538 0.027 Uiso 1 1 calc R U . . .
C00S C 0.97355(16) 0.17084(7) 0.72314(8) 0.0236(4) Uani 1 1 d . . . . .
H00S H 0.980761 0.208070 0.707199 0.028 Uiso 1 1 calc R U . . .
C00T C 0.78249(15) 0.07348(7) 0.45804(8) 0.0208(3) Uani 1 1 d . . . . .
H00T H 0.764108 0.036512 0.462369 0.025 Uiso 1 1 calc R U . . .
C00U C 0.85879(14) 0.34931(7) 0.63109(7) 0.0185(3) Uani 1 1 d . . . . .
C00V C 0.78144(15) 0.45366(7) 0.66217(9) 0.0249(4) Uani 1 1 d . . . . .
C00W C 0.85154(15) 0.14371(7) 0.40082(8) 0.0215(4) Uani 1 1 d . . . . .
H00W H 0.879954 0.155322 0.365825 0.026 Uiso 1 1 calc R U . . .
C00X C 1.05219(15) 0.07939(7) 0.70421(8) 0.0220(4) Uani 1 1 d . . . . .
H00X H 1.026887 0.068175 0.740120 0.026 Uiso 1 1 calc R U . . .
C00Y C 1.14009(15) 0.05906(7) 0.61851(8) 0.0215(4) Uani 1 1 d . . . . .
H00Y H 1.175568 0.033675 0.595484 0.026 Uiso 1 1 calc R U . . .
C00Z C 0.87133(17) 0.23954(7) 0.43570(8) 0.0257(4) Uani 1 1 d . . . . .
H00Z H 0.854086 0.260415 0.470891 0.031 Uiso 1 1 calc R U . . .
C010 C 0.64404(16) -0.13427(8) 0.66253(9) 0.0271(4) Uani 1 1 d . . . . .
H6 H 0.622545 -0.150424 0.623595 0.033 Uiso 1 1 calc R U . . .
H H 0.658230 -0.164157 0.690901 0.033 Uiso 1 1 calc R U . . .
C011 C 0.43306(16) -0.02187(7) 0.64619(8) 0.0249(4) Uani 1 1 d . . . . .
H7 H 0.397945 -0.003566 0.610599 0.030 Uiso 1 1 calc R U . . .
HA H 0.372276 -0.034706 0.668905 0.030 Uiso 1 1 calc R U . . .
C012 C 1.10508(15) 0.04264(7) 0.67122(8) 0.0231(4) Uani 1 1 d . . . . .
H012 H 1.117262 0.006615 0.684484 0.028 Uiso 1 1 calc R U . . .
C013 C 1.15943(15) 0.12615(7) 0.53841(8) 0.0232(4) Uani 1 1 d . . . . .
H013 H 1.146152 0.165650 0.532119 0.028 Uiso 1 1 calc R U . . .
C014 C 0.90101(16) 0.01692(8) 0.85710(8) 0.0280(4) Uani 1 1 d . . . . .
H8 H 0.980428 0.028643 0.858097 0.034 Uiso 1 1 calc R U . . .
HB H 0.896989 -0.012492 0.885935 0.034 Uiso 1 1 calc R U . . .
C015 C 0.64360(16) 0.30437(7) 0.52038(8) 0.0229(4) Uani 1 1 d . . . . .
H01A H 0.689465 0.325256 0.550208 0.034 Uiso 1 1 calc R U . . .
H01B H 0.565573 0.317155 0.517591 0.034 Uiso 1 1 calc R U . . .
H01C H 0.673243 0.308957 0.482518 0.034 Uiso 1 1 calc R U . . .
C016 C 0.44724(16) 0.06473(8) 0.68786(9) 0.0266(4) Uani 1 1 d . . . . .
H9 H 0.380538 0.058488 0.709174 0.032 Uiso 1 1 calc R U . . .
HC H 0.421324 0.080345 0.649164 0.032 Uiso 1 1 calc R U . . .
C017 C 0.52644(17) 0.10295(7) 0.72159(9) 0.0269(4) Uani 1 1 d . . . . .
H10 H 0.596340 0.106550 0.702244 0.032 Uiso 1 1 calc R U . . .
HD H 0.491217 0.139014 0.723009 0.032 Uiso 1 1 calc R U . . .
C018 C 0.48991(18) -0.15773(8) 0.76017(9) 0.0308(4) Uani 1 1 d . . . . .
H11 H 0.431180 -0.183415 0.769908 0.037 Uiso 1 1 calc R U . . .
HE H 0.562965 -0.176948 0.763390 0.037 Uiso 1 1 calc R U . . .
C019 C 0.50208(16) -0.06908(8) 0.62922(8) 0.0253(4) Uani 1 1 d . . . . .
H12 H 0.454154 -0.092420 0.601981 0.030 Uiso 1 1 calc R U . . .
HF H 0.564431 -0.055459 0.608077 0.030 Uiso 1 1 calc R U . . .
C01A C 0.91704(18) 0.38736(8) 0.53725(8) 0.0298(4) Uani 1 1 d . . . . .
H01D H 0.870915 0.362314 0.511956 0.045 Uiso 1 1 calc R U . . .
H01E H 0.993172 0.372638 0.545613 0.045 Uiso 1 1 calc R U . . .
H01F H 0.920781 0.422229 0.517472 0.045 Uiso 1 1 calc R U . . .
C01B C 0.46229(16) -0.13716(8) 0.69884(9) 0.0282(4) Uani 1 1 d . . . . .
H13 H 0.451401 -0.168320 0.671921 0.034 Uiso 1 1 calc R U . . .
HG H 0.390371 -0.117034 0.696628 0.034 Uiso 1 1 calc R U . . .
C01C C 0.89619(15) -0.05976(8) 0.72088(9) 0.0271(4) Uani 1 1 d . . . . .
H14 H 0.896218 -0.027536 0.695452 0.033 Uiso 1 1 calc R U . . .
HH H 0.949390 -0.086456 0.707326 0.033 Uiso 1 1 calc R U . . .
C01D C 0.82869(16) 0.06360(8) 0.87242(8) 0.0271(4) Uani 1 1 d . . . . .
H15 H 0.862491 0.079829 0.909496 0.033 Uiso 1 1 calc R U . . .
HI H 0.829105 0.091402 0.841536 0.033 Uiso 1 1 calc R U . . .
C01E C 0.93222(16) -0.04442(8) 0.78273(9) 0.0300(4) Uani 1 1 d . . . . .
H16 H 0.926652 -0.076089 0.808500 0.036 Uiso 1 1 calc R U . . .
HJ H 1.011626 -0.032299 0.786428 0.036 Uiso 1 1 calc R U . . .
C01F C 0.64036(18) 0.09746(8) 0.87590(9) 0.0300(4) Uani 1 1 d . . . . .
H17 H 0.678031 0.125415 0.901734 0.036 Uiso 1 1 calc R U . . .
HK H 0.567911 0.088611 0.891008 0.036 Uiso 1 1 calc R U . . .
C01G C 0.75142(16) -0.10260(8) 0.66043(8) 0.0268(4) Uani 1 1 d . . . . .
H18 H 0.810852 -0.126155 0.647322 0.032 Uiso 1 1 calc R U . . .
HL H 0.738691 -0.072361 0.632402 0.032 Uiso 1 1 calc R U . . .
C01H C 0.81971(17) 0.31356(8) 0.72983(8) 0.0276(4) Uani 1 1 d . . . . .
H01G H 0.897378 0.302166 0.741500 0.041 Uiso 1 1 calc R U . . .
H01H H 0.776800 0.283175 0.711634 0.041 Uiso 1 1 calc R U . . .
H01I H 0.785022 0.325566 0.764391 0.041 Uiso 1 1 calc R U . . .
C01I C 0.49382(16) -0.08425(9) 0.89853(9) 0.0319(5) Uani 1 1 d . . . . .
H19 H 0.427024 -0.061691 0.886438 0.038 Uiso 1 1 calc R U . . .
HM H 0.488367 -0.096831 0.938997 0.038 Uiso 1 1 calc R U . . .
C01J C 0.80277(18) 0.26424(8) 0.38262(9) 0.0304(4) Uani 1 1 d . . . . .
H01J H 0.821869 0.302529 0.379757 0.046 Uiso 1 1 calc R U . . .
H01K H 0.722314 0.260605 0.386880 0.046 Uiso 1 1 calc R U . . .
H01L H 0.820068 0.245462 0.347140 0.046 Uiso 1 1 calc R U . . .
C01K C 0.81209(17) 0.05479(8) 0.59438(8) 0.0284(4) Uani 1 1 d . . . . .
H01M H 0.829438 0.022449 0.572516 0.043 Uiso 1 1 calc R U . . .
H01N H 0.783808 0.044147 0.631208 0.043 Uiso 1 1 calc R U . . .
H01O H 0.880463 0.076491 0.602741 0.043 Uiso 1 1 calc R U . . .
C01L C 0.61678(17) 0.12027(8) 0.81541(9) 0.0280(4) Uani 1 1 d . . . . .
H20 H 0.574781 0.154590 0.816874 0.034 Uiso 1 1 calc R U . . .
HN H 0.688526 0.127764 0.798925 0.034 Uiso 1 1 calc R U . . .
C01M C 0.49603(18) -0.13138(9) 0.85883(9) 0.0336(5) Uani 1 1 d . . . . .
H21 H 0.564384 -0.153159 0.870002 0.040 Uiso 1 1 calc R U . . .
HO H 0.429405 -0.154427 0.862450 0.040 Uiso 1 1 calc R U . . .
C01N C 0.84841(16) 0.15699(8) 0.71843(9) 0.0293(4) Uani 1 1 d . . . . .
H01P H 0.838899 0.119928 0.731902 0.044 Uiso 1 1 calc R U . . .
H01Q H 0.816189 0.160256 0.677615 0.044 Uiso 1 1 calc R U . . .
H01R H 0.809781 0.181896 0.742749 0.044 Uiso 1 1 calc R U . . .
C01O C 0.61530(17) 0.05399(9) 0.54567(9) 0.0333(5) Uani 1 1 d . . . . .
H01S H 0.557462 0.075296 0.522635 0.050 Uiso 1 1 calc R U . . .
H01T H 0.587842 0.043420 0.582722 0.050 Uiso 1 1 calc R U . . .
H01U H 0.632056 0.021606 0.523725 0.050 Uiso 1 1 calc R U . . .
C01P C 1.29320(16) 0.20908(8) 0.67058(10) 0.0330(5) Uani 1 1 d . . . . .
H01V H 1.272262 0.188841 0.704419 0.049 Uiso 1 1 calc R U . . .
H01W H 1.354507 0.234091 0.683195 0.049 Uiso 1 1 calc R U . . .
H01X H 1.318097 0.183924 0.641672 0.049 Uiso 1 1 calc R U . . .
C01Q C 0.59357(18) 0.22483(8) 0.61383(9) 0.0321(4) Uani 1 1 d . . . . .
H01Y H 0.586859 0.186537 0.623496 0.048 Uiso 1 1 calc R U . . .
HP H 0.519458 0.242018 0.612505 0.048 Uiso 1 1 calc R U . . .
HQ H 0.645646 0.242432 0.643714 0.048 Uiso 1 1 calc R U . . .
C01R C 0.54538(17) 0.19812(9) 0.48508(10) 0.0348(5) Uani 1 1 d . . . . .
H01Z H 0.571606 0.201833 0.446296 0.052 Uiso 1 1 calc R U . . .
HR H 0.471513 0.215333 0.485139 0.052 Uiso 1 1 calc R U . . .
HS H 0.539203 0.159777 0.494618 0.052 Uiso 1 1 calc R U . . .
C01S C 0.73580(19) 0.50800(8) 0.67769(10) 0.0371(5) Uani 1 1 d . . . . .
H01 H 0.674921 0.502980 0.702652 0.056 Uiso 1 1 calc R U . . .
HT H 0.706681 0.526911 0.641852 0.056 Uiso 1 1 calc R U . . .
HU H 0.796172 0.529371 0.698645 0.056 Uiso 1 1 calc R U . . .
C01T C 0.59508(19) -0.00938(10) 0.93688(9) 0.0368(5) Uani 1 1 d . . . . .
H22 H 0.589763 -0.023317 0.976845 0.044 Uiso 1 1 calc R U . . .
HV H 0.529899 0.014626 0.926255 0.044 Uiso 1 1 calc R U . . .
C01U C 1.0241(2) 0.17144(10) 0.78695(9) 0.0386(5) Uani 1 1 d . . . . .
H1 H 0.986179 0.198975 0.808397 0.058 Uiso 1 1 calc R U . . .
HW H 1.104607 0.179745 0.788881 0.058 Uiso 1 1 calc R U . . .
HX H 1.013855 0.135994 0.804503 0.058 Uiso 1 1 calc R U . . .
C01V C 0.99718(19) 0.24499(9) 0.43083(11) 0.0401(5) Uani 1 1 d . . . . .
H2 H 1.016720 0.225001 0.396534 0.060 Uiso 1 1 calc R U . . .
HY H 1.039475 0.230327 0.466114 0.060 Uiso 1 1 calc R U . . .
HZ H 1.016234 0.283159 0.426711 0.060 Uiso 1 1 calc R U . . .
C01W C 0.70328(19) 0.02167(9) 0.93515(8) 0.0345(5) Uani 1 1 d . . . . .
H23 H 0.709165 0.048983 0.966724 0.041 Uiso 1 1 calc R U . . .
H24 H 0.767580 -0.003448 0.942802 0.041 Uiso 1 1 calc R U . . .
C01X C 1.28391(17) 0.11489(10) 0.53221(9) 0.0334(5) Uani 1 1 d . . . . .
H3 H 1.298786 0.076191 0.537117 0.050 Uiso 1 1 calc R U . . .
H25 H 1.331053 0.135012 0.562193 0.050 Uiso 1 1 calc R U . . .
H26 H 1.301438 0.126266 0.493361 0.050 Uiso 1 1 calc R U . . .
C01Y C 1.08668(17) 0.09609(10) 0.49076(9) 0.0357(5) Uani 1 1 d . . . . .
H4 H 1.104420 0.108610 0.452351 0.054 Uiso 1 1 calc R U . . .
H27 H 1.007065 0.102978 0.494813 0.054 Uiso 1 1 calc R U . . .
H28 H 1.101687 0.057306 0.494419 0.054 Uiso 1 1 calc R U . . .
C01Z C 1.1381(2) 0.29755(10) 0.69507(14) 0.0561(8) Uani 1 1 d . . . . .
H5 H 1.070658 0.318407 0.681524 0.084 Uiso 1 1 calc R U . . .
H29 H 1.202237 0.322048 0.703087 0.084 Uiso 1 1 calc R U . . .
H30 H 1.125396 0.278080 0.730891 0.084 Uiso 1 1 calc R U . . .
C020 C 1.2082(2) 0.28665(13) 0.57308(13) 0.0686(10) Uani 1 1 d . . . . .
H02A H 1.243917 0.262384 0.546890 0.103 Uiso 1 1 calc R U . . .
H02B H 1.260917 0.315406 0.586523 0.103 Uiso 1 1 calc R U . . .
H02C H 1.140487 0.302533 0.552063 0.103 Uiso 1 1 calc R U . . .

loop_
_atom_site_aniso_label
_atom_site_aniso_U_11
_atom_site_aniso_U_22
_atom_site_aniso_U_33
_atom_site_aniso_U_23
_atom_site_aniso_U_13
_atom_site_aniso_U_12
Fe01 0.01499(11) 0.01420(11) 0.01546(11) -0.00175(9) 0.00046(9) 0.00003(9)
K002 0.01785(17) 0.02092(17) 0.01936(18) 0.00230(14) 0.00088(13) -0.00262(14)
Si03 0.0169(2) 0.0163(2) 0.0193(2) -0.00224(18) 0.00150(17) 0.00020(17)
Si04 0.0193(2) 0.0188(2) 0.0358(3) 0.0014(2) -0.0057(2) -0.00376(19)
O005 0.0190(6) 0.0268(6) 0.0226(6) -0.0023(5) -0.0028(5) 0.0010(5)
O006 0.0213(6) 0.0199(6) 0.0245(6) 0.0007(5) -0.0044(5) 0.0004(5)
O007 0.0269(7) 0.0220(6) 0.0236(6) -0.0012(5) 0.0011(5) -0.0026(5)
O008 0.0197(6) 0.0257(6) 0.0241(6) -0.0029(5) 0.0007(5) -0.0013(5)
O009 0.0254(7) 0.0272(7) 0.0258(7) 0.0099(5) -0.0009(5) -0.0057(5)
O00A 0.0228(7) 0.0368(8) 0.0262(7) 0.0046(6) 0.0049(5) -0.0080(6)
N00B 0.0165(7) 0.0134(6) 0.0159(6) -0.0020(5) 0.0008(5) 0.0001(5)
N00C 0.0146(7) 0.0142(6) 0.0209(7) -0.0006(5) 0.0007(5) -0.0007(5)
N00D 0.0193(7) 0.0211(7) 0.0248(8) 0.0024(6) -0.0016(6) -0.0014(6)
N00E 0.0235(8) 0.0182(7) 0.0200(7) -0.0024(6) -0.0008(6) 0.0019(6)
N00F 0.0254(8) 0.0308(8) 0.0184(7) -0.0009(6) 0.0035(6) -0.0063(7)
C00G 0.0132(7) 0.0162(7) 0.0180(8) -0.0022(6) 0.0001(6) -0.0007(6)
C00H 0.0136(7) 0.0169(7) 0.0159(8) -0.0010(6) -0.0003(6) 0.0009(6)
C00I 0.0172(8) 0.0194(8) 0.0183(8) -0.0023(6) 0.0022(6) 0.0001(6)
C00J 0.0150(7) 0.0173(8) 0.0173(8) -0.0009(6) -0.0012(6) 0.0003(6)
C00K 0.0238(9) 0.0169(8) 0.0162(8) 0.0003(6) 0.0008(7) -0.0007(7)
C00L 0.0165(8) 0.0198(8) 0.0181(8) -0.0002(6) 0.0028(6) 0.0017(6)
C00M 0.0229(9) 0.0156(7) 0.0203(8) 0.0012(6) 0.0038(7) -0.0015(6)
C00N 0.0191(8) 0.0251(9) 0.0238(9) -0.0085(7) -0.0010(7) 0.0013(7)
C00O 0.0206(8) 0.0198(8) 0.0214(9) -0.0024(7) -0.0050(7) -0.0007(7)
C00P 0.0166(8) 0.0202(8) 0.0211(8) -0.0038(7) -0.0019(6) -0.0012(6)
C00Q 0.0226(9) 0.0181(8) 0.0276(9) 0.0004(7) -0.0078(7) -0.0001(7)
C00R 0.0248(9) 0.0235(9) 0.0186(8) -0.0076(7) 0.0006(7) 0.0018(7)
C00S 0.0291(9) 0.0217(8) 0.0214(9) -0.0034(7) 0.0088(7) 0.0028(7)
C00T 0.0222(8) 0.0164(8) 0.0235(9) -0.0030(7) 0.0002(7) -0.0005(7)
C00U 0.0162(8) 0.0176(8) 0.0206(8) -0.0038(6) -0.0042(6) 0.0004(6)
C00V 0.0203(9) 0.0198(8) 0.0326(10) -0.0076(7) -0.0073(7) 0.0032(7)
C00W 0.0247(9) 0.0252(9) 0.0150(8) -0.0010(7) 0.0039(7) -0.0004(7)
C00X 0.0249(9) 0.0235(9) 0.0180(8) 0.0027(7) 0.0037(7) 0.0001(7)
C00Y 0.0220(9) 0.0194(8) 0.0235(9) -0.0017(7) 0.0049(7) 0.0049(7)
C00Z 0.0403(11) 0.0196(8) 0.0180(8) 0.0003(7) 0.0071(8) -0.0061(8)
C010 0.0278(10) 0.0225(9) 0.0299(10) -0.0055(8) -0.0020(8) -0.0012(8)
C011 0.0226(9) 0.0253(9) 0.0248(9) 0.0017(7) -0.0068(7) -0.0033(7)
C012 0.0262(9) 0.0169(8) 0.0262(9) 0.0038(7) 0.0026(7) 0.0046(7)
C013 0.0254(9) 0.0244(9) 0.0208(9) 0.0024(7) 0.0076(7) 0.0056(7)
C014 0.0221(9) 0.0355(10) 0.0252(9) -0.0002(8) -0.0038(7) -0.0055(8)
C015 0.0258(9) 0.0197(8) 0.0229(9) 0.0010(7) 0.0016(7) 0.0037(7)
C016 0.0251(9) 0.0243(9) 0.0292(10) 0.0040(8) -0.0028(8) 0.0046(7)
C017 0.0305(10) 0.0209(8) 0.0287(10) 0.0034(7) 0.0003(8) 0.0021(7)
C018 0.0297(10) 0.0231(9) 0.0384(11) 0.0077(8) -0.0021(8) -0.0087(8)
C019 0.0277(9) 0.0254(9) 0.0213(9) -0.0001(7) -0.0041(7) -0.0023(8)
C01A 0.0364(11) 0.0301(10) 0.0227(9) 0.0030(8) 0.0015(8) -0.0005(8)
C01B 0.0256(10) 0.0263(9) 0.0316(10) 0.0017(8) -0.0030(8) -0.0069(8)
C01C 0.0162(8) 0.0297(10) 0.0354(11) -0.0055(8) 0.0028(7) 0.0004(7)
C01D 0.0257(9) 0.0335(10) 0.0218(9) -0.0042(8) 0.0006(7) -0.0100(8)
C01E 0.0204(9) 0.0301(10) 0.0379(11) -0.0033(8) -0.0051(8) 0.0046(8)
C01F 0.0334(11) 0.0317(10) 0.0260(10) -0.0092(8) 0.0080(8) -0.0045(8)
C01G 0.0248(9) 0.0295(10) 0.0259(9) -0.0051(8) 0.0023(7) 0.0009(8)
C01H 0.0319(10) 0.0277(9) 0.0234(9) -0.0005(8) 0.0041(8) 0.0006(8)
C01I 0.0223(9) 0.0453(12) 0.0279(10) 0.0138(9) 0.0017(8) -0.0106(9)
C01J 0.0386(11) 0.0229(9) 0.0307(10) 0.0079(8) 0.0075(9) 0.0029(8)
C01K 0.0337(10) 0.0271(9) 0.0239(9) 0.0046(8) 0.0010(8) 0.0006(8)
C01L 0.0290(10) 0.0236(9) 0.0318(10) -0.0060(8) 0.0048(8) -0.0029(8)
C01M 0.0311(10) 0.0375(11) 0.0306(11) 0.0183(9) -0.0045(8) -0.0120(9)
C01N 0.0291(10) 0.0300(10) 0.0310(10) 0.0009(8) 0.0129(8) 0.0067(8)
C01O 0.0291(10) 0.0373(11) 0.0336(11) 0.0088(9) 0.0037(8) -0.0113(9)
C01P 0.0194(9) 0.0297(10) 0.0478(13) -0.0058(9) -0.0062(8) -0.0007(8)
C01Q 0.0330(11) 0.0297(10) 0.0364(11) 0.0066(9) 0.0171(9) 0.0084(8)
C01R 0.0229(10) 0.0314(10) 0.0474(13) -0.0138(9) -0.0085(9) 0.0020(8)
C01S 0.0363(11) 0.0261(10) 0.0465(13) -0.0100(9) -0.0067(10) 0.0105(9)
C01T 0.0403(12) 0.0465(13) 0.0255(10) 0.0002(9) 0.0120(9) -0.0102(10)
C01U 0.0436(13) 0.0464(13) 0.0266(10) -0.0126(9) 0.0071(9) 0.0050(10)
C01V 0.0383(12) 0.0361(11) 0.0442(13) 0.0151(10) -0.0042(10) -0.0137(10)
C01W 0.0405(12) 0.0452(12) 0.0178(9) -0.0001(8) 0.0030(8) -0.0131(10)
C01X 0.0244(10) 0.0519(13) 0.0247(10) 0.0022(9) 0.0068(8) -0.0014(9)
C01Y 0.0256(10) 0.0609(14) 0.0207(9) -0.0020(9) 0.0027(8) 0.0039(10)
C01Z 0.0300(12) 0.0379(13) 0.095(2) -0.0362(14) -0.0183(13) 0.0032(10)
C020 0.0553(17) 0.075(2) 0.0690(19) 0.0396(16) -0.0228(14) -0.0441(16)

loop_
_atom_type_symbol
_atom_type_description
_atom_type_scat_dispersion_real
_atom_type_scat_dispersion_imag
_atom_type_scat_source
C C 0.0033 0.0016 'International Tables Vol C Tables 4.2.6.8 and 6.1.1.4'
H H 0.0000 0.0000 'International Tables Vol C Tables 4.2.6.8 and 6.1.1.4'
Fe Fe 0.3463 0.8444 'International Tables Vol C Tables 4.2.6.8 and 6.1.1.4'
K K 0.2009 0.2494 'International Tables Vol C Tables 4.2.6.8 and 6.1.1.4'
N N 0.0061 0.0033 'International Tables Vol C Tables 4.2.6.8 and 6.1.1.4'
O O 0.0106 0.0060 'International Tables Vol C Tables 4.2.6.8 and 6.1.1.4'
Si Si 0.0817 0.0704 'International Tables Vol C Tables 4.2.6.8 and 6.1.1.4'

loop_
_geom_angle_atom_site_label_1
_geom_angle_atom_site_label_2
_geom_angle_atom_site_label_3
_geom_angle
_geom_angle_site_symmetry_1
_geom_angle_site_symmetry_3
_geom_angle_publ_flag
N00C Fe01 N00B 132.04(6) . . ?
N00E Fe01 N00B 114.30(6) . . ?
N00E Fe01 N00C 113.65(6) . . ?
O005 K002 O007 96.65(4) . . ?
O005 K002 O008 60.73(4) . . ?
O005 K002 O00A 97.98(4) . . ?
O005 K002 N00D 119.50(4) . . ?
O005 K002 N00F 60.93(4) . . ?
O006 K002 O005 120.07(4) . . ?
O006 K002 O007 60.04(4) . . ?
O006 K002 O008 95.72(4) . . ?
O006 K002 O00A 136.39(4) . . ?
O006 K002 N00D 60.38(4) . . ?
O006 K002 N00F 119.29(4) . . ?
O007 K002 N00D 119.85(4) . . ?
O007 K002 N00F 59.77(4) . . ?
O008 K002 O007 134.47(4) . . ?
O008 K002 O00A 122.80(4) . . ?
O008 K002 N00D 59.28(4) . . ?
O008 K002 N00F 121.17(4) . . ?
O009 K002 O005 136.05(4) . . ?
O009 K002 O006 98.26(4) . . ?
O009 K002 O007 122.35(4) . . ?
O009 K002 O008 97.32(4) . . ?
O009 K002 O00A 60.41(4) . . ?
O009 K002 N00D 60.16(4) . . ?
O009 K002 N00F 119.72(4) . . ?
O00A K002 O007 97.66(4) . . ?
O00A K002 N00D 120.06(4) . . ?
O00A K002 N00F 59.88(4) . . ?
N00F K002 N00D 179.53(5) . . ?
N00B Si03 C015 114.28(8) . . ?
N00B Si03 C01Q 110.81(8) . . ?
N00B Si03 C01R 110.81(8) . . ?
C015 Si03 C01Q 107.98(9) . . ?
C015 Si03 C01R 104.59(9) . . ?
C01Q Si03 C01R 108.03(11) . . ?
N00C Si04 C01P 110.34(8) . . ?
N00C Si04 C01Z 114.84(10) . . ?
N00C Si04 C020 109.38(10) . . ?
C01P Si04 C01Z 104.47(11) . . ?
C020 Si04 C01P 109.59(13) . . ?
C020 Si04 C01Z 108.04(16) . . ?
C014 O005 K002 116.70(10) . . ?
C014 O005 C01E 110.73(14) . . ?
C01E O005 K002 112.79(10) . . ?
C011 O006 K002 117.05(10) . . ?
C016 O006 K002 116.56(10) . . ?
C016 O006 C011 111.17(13) . . ?
C017 O007 K002 111.97(10) . . ?
C01L O007 K002 117.44(11) . . ?
C01L O007 C017 111.14(14) . . ?
C01C O008 K002 115.33(10) . . ?
C01G O008 K002 120.04(10) . . ?
C01G O008 C01C 111.57(14) . . ?
C018 O009 K002 118.84(11) . . ?
C018 O009 C01M 111.44(15) . . ?
C01M O009 K002 117.33(11) . . ?
C01I O00A K002 111.76(11) . . ?
C01T O00A K002 116.41(11) . . ?
C01T O00A C01I 110.24(15) . . ?
Si03 N00B Fe01 120.47(7) . . ?
C00H N00B Fe01 120.51(10) . . ?
C00H N00B Si03 117.33(11) . . ?
Si04 N00C Fe01 120.40(8) . . ?
C00G N00C Fe01 119.85(10) . . ?
C00G N00C Si04 116.87(11) . . ?
C010 N00D K002 109.73(10) . . ?
C010 N00D C019 110.18(15) . . ?
C010 N00D C01B 110.01(15) . . ?
C019 N00D K002 108.63(10) . . ?
C019 N00D C01B 109.94(14) . . ?
C01B N00D K002 108.32(11) . . ?
C00U N00E Fe01 173.60(13) . . ?
C01D N00F K002 107.67(10) . . ?
C01F N00F K002 109.62(11) . . ?
C01F N00F C01D 110.03(15) . . ?
C01F N00F C01W 109.13(16) . . ?
C01W N00F K002 109.76(11) . . ?
C01W N00F C01D 110.60(15) . . ?
C00I C00G N00C 119.99(14) . . ?
C00I C00G C00L 118.65(15) . . ?
C00L C00G N00C 121.34(15) . . ?
C00J C00H N00B 120.90(14) . . ?
C00K C00H N00B 120.31(14) . . ?
C00K C00H C00J 118.77(15) . . ?
C00G C00I C00S 121.19(15) . . ?
C00X C00I C00G 119.83(15) . . ?
C00X C00I C00S 118.95(16) . . ?
C00H C00J C00M 121.87(15) . . ?
C00T C00J C00H 119.11(15) . . ?
C00T C00J C00M 119.01(15) . . ?
C00H C00K C00Z 121.47(15) . . ?
C00W C00K C00H 119.73(15) . . ?
C00W C00K C00Z 118.80(15) . . ?
C00G C00L C013 121.70(15) . . ?
C00Y C00L C00G 119.36(15) . . ?
C00Y C00L C013 118.86(15) . . ?
C00J C00M H00M 107.7 . . ?
C00J C00M C01K 110.91(15) . . ?
C00J C00M C01O 113.29(15) . . ?
C01K C00M H00M 107.7 . . ?
C01K C00M C01O 109.29(15) . . ?
C01O C00M H00M 107.7 . . ?
C00P C00N H00N 118.7 . . ?
C00P C00N C00V 122.66(17) . . ?
C00V C00N H00N 118.7 . . ?
C00Q C00O C00U 120.38(17) . . ?
C00Q C00O C01A 121.14(17) . . ?
C00U C00O C01A 118.48(16) . . ?
C00N C00P C00U 120.32(16) . . ?
C00N C00P C01H 120.84(16) . . ?
C00U C00P C01H 118.84(15) . . ?
C00O C00Q H00Q 118.7 . . ?
C00O C00Q C00V 122.61(17) . . ?
C00V C00Q H00Q 118.7 . . ?
C00T C00R H00R 120.4 . . ?
C00W C00R H00R 120.4 . . ?
C00W C00R C00T 119.24(16) . . ?
C00I C00S H00S 107.6 . . ?
C00I C00S C01N 110.39(15) . . ?
C00I C00S C01U 112.49(16) . . ?
C01N C00S H00S 107.6 . . ?
C01N C00S C01U 110.88(16) . . ?
C01U C00S H00S 107.6 . . ?
C00J C00T H00T 119.1 . . ?
C00R C00T C00J 121.85(16) . . ?
C00R C00T H00T 119.1 . . ?
N00E C00U C00O 121.63(16) . . ?
N00E C00U C00P 121.59(16) . . ?
C00O C00U C00P 116.77(15) . . ?
C00N C00V C01S 121.28(18) . . ?
C00Q C00V C00N 116.99(16) . . ?
C00Q C00V C01S 121.72(18) . . ?
C00K C00W H00W 119.4 . . ?
C00R C00W C00K 121.29(16) . . ?
C00R C00W H00W 119.4 . . ?
C00I C00X H00X 119.3 . . ?
C012 C00X C00I 121.35(16) . . ?
C012 C00X H00X 119.3 . . ?
C00L C00Y H00Y 119.1 . . ?
C012 C00Y C00L 121.81(16) . . ?
C012 C00Y H00Y 119.1 . . ?
C00K C00Z H00Z 107.5 . . ?
C00K C00Z C01J 111.83(16) . . ?
C00K C00Z C01V 111.30(17) . . ?
C01J C00Z H00Z 107.5 . . ?
C01V C00Z H00Z 107.5 . . ?
C01V C00Z C01J 110.90(16) . . ?
N00D C010 H6 108.8 . . ?
N00D C010 H 108.8 . . ?
N00D C010 C01G 113.66(15) . . ?
H6 C010 H 107.7 . . ?
C01G C010 H6 108.8 . . ?
C01G C010 H 108.8 . . ?
O006 C011 H7 109.8 . . ?
O006 C011 HA 109.8 . . ?
O006 C011 C019 109.55(15) . . ?
H7 C011 HA 108.2 . . ?
C019 C011 H7 109.8 . . ?
C019 C011 HA 109.8 . . ?
C00X C012 C00Y 118.99(16) . . ?
C00X C012 H012 120.5 . . ?
C00Y C012 H012 120.5 . . ?
C00L C013 H013 107.8 . . ?
C00L C013 C01X 113.56(15) . . ?
C00L C013 C01Y 110.42(16) . . ?
C01X C013 H013 107.8 . . ?
C01Y C013 H013 107.8 . . ?
C01Y C013 C01X 109.30(16) . . ?
O005 C014 H8 109.9 . . ?
O005 C014 HB 109.9 . . ?
O005 C014 C01D 109.04(15) . . ?
H8 C014 HB 108.3 . . ?
C01D C014 H8 109.9 . . ?
C01D C014 HB 109.9 . . ?
Si03 C015 H01A 109.5 . . ?
Si03 C015 H01B 109.5 . . ?
Si03 C015 H01C 109.5 . . ?
H01A C015 H01B 109.5 . . ?
H01A C015 H01C 109.5 . . ?
H01B C015 H01C 109.5 . . ?
O006 C016 H9 109.9 . . ?
O006 C016 HC 109.9 . . ?
O006 C016 C017 109.10(15) . . ?
H9 C016 HC 108.3 . . ?
C017 C016 H9 109.9 . . ?
C017 C016 HC 109.9 . . ?
O007 C017 C016 108.78(15) . . ?
O007 C017 H10 109.9 . . ?
O007 C017 HD 109.9 . . ?
C016 C017 H10 109.9 . . ?
C016 C017 HD 109.9 . . ?
H10 C017 HD 108.3 . . ?
O009 C018 H11 109.8 . . ?
O009 C018 HE 109.8 . . ?
O009 C018 C01B 109.33(15) . . ?
H11 C018 HE 108.3 . . ?
C01B C018 H11 109.8 . . ?
C01B C018 HE 109.8 . . ?
N00D C019 C011 113.83(15) . . ?
N00D C019 H12 108.8 . . ?
N00D C019 HF 108.8 . . ?
C011 C019 H12 108.8 . . ?
C011 C019 HF 108.8 . . ?
H12 C019 HF 107.7 . . ?
C00O C01A H01D 109.5 . . ?
C00O C01A H01E 109.5 . . ?
C00O C01A H01F 109.5 . . ?
H01D C01A H01E 109.5 . . ?
H01D C01A H01F 109.5 . . ?
H01E C01A H01F 109.5 . . ?
N00D C01B C018 113.48(15) . . ?
N00D C01B H13 108.9 . . ?
N00D C01B HG 108.9 . . ?
C018 C01B H13 108.9 . . ?
C018 C01B HG 108.9 . . ?
H13 C01B HG 107.7 . . ?
O008 C01C H14 109.9 . . ?
O008 C01C HH 109.9 . . ?
O008 C01C C01E 109.11(16) . . ?
H14 C01C HH 108.3 . . ?
C01E C01C H14 109.9 . . ?
C01E C01C HH 109.9 . . ?
N00F C01D C014 114.12(16) . . ?
N00F C01D H15 108.7 . . ?
N00F C01D HI 108.7 . . ?
C014 C01D H15 108.7 . . ?
C014 C01D HI 108.7 . . ?
H15 C01D HI 107.6 . . ?
O005 C01E C01C 109.60(15) . . ?
O005 C01E H16 109.8 . . ?
O005 C01E HJ 109.8 . . ?
C01C C01E H16 109.8 . . ?
C01C C01E HJ 109.8 . . ?
H16 C01E HJ 108.2 . . ?
N00F C01F H17 108.8 . . ?
N00F C01F HK 108.8 . . ?
N00F C01F C01L 113.82(16) . . ?
H17 C01F HK 107.7 . . ?
C01L C01F H17 108.8 . . ?
C01L C01F HK 108.8 . . ?
O008 C01G C010 108.63(15) . . ?
O008 C01G H18 110.0 . . ?
O008 C01G HL 110.0 . . ?
C010 C01G H18 110.0 . . ?
C010 C01G HL 110.0 . . ?
H18 C01G HL 108.3 . . ?
C00P C01H H01G 109.5 . . ?
C00P C01H H01H 109.5 . . ?
C00P C01H H01I 109.5 . . ?
H01G C01H H01H 109.5 . . ?
H01G C01H H01I 109.5 . . ?
H01H C01H H01I 109.5 . . ?
O00A C01I H19 109.7 . . ?
O00A C01I HM 109.7 . . ?
O00A C01I C01M 109.83(17) . . ?
H19 C01I HM 108.2 . . ?
C01M C01I H19 109.7 . . ?
C01M C01I HM 109.7 . . ?
C00Z C01J H01J 109.5 . . ?
C00Z C01J H01K 109.5 . . ?
C00Z C01J H01L 109.5 . . ?
H01J C01J H01K 109.5 . . ?
H01J C01J H01L 109.5 . . ?
H01K C01J H01L 109.5 . . ?
C00M C01K H01M 109.5 . . ?
C00M C01K H01N 109.5 . . ?
C00M C01K H01O 109.5 . . ?
H01M C01K H01N 109.5 . . ?
H01M C01K H01O 109.5 . . ?
H01N C01K H01O 109.5 . . ?
O007 C01L C01F 109.25(16) . . ?
O007 C01L H20 109.8 . . ?
O007 C01L HN 109.8 . . ?
C01F C01L H20 109.8 . . ?
C01F C01L HN 109.8 . . ?
H20 C01L HN 108.3 . . ?
O009 C01M C01I 110.00(16) . . ?
O009 C01M H21 109.7 . . ?
O009 C01M HO 109.7 . . ?
C01I C01M H21 109.7 . . ?
C01I C01M HO 109.7 . . ?
H21 C01M HO 108.2 . . ?
C00S C01N H01P 109.5 . . ?
C00S C01N H01Q 109.5 . . ?
C00S C01N H01R 109.5 . . ?
H01P C01N H01Q 109.5 . . ?
H01P C01N H01R 109.5 . . ?
H01Q C01N H01R 109.5 . . ?
C00M C01O H01S 109.5 . . ?
C00M C01O H01T 109.5 . . ?
C00M C01O H01U 109.5 . . ?
H01S C01O H01T 109.5 . . ?
H01S C01O H01U 109.5 . . ?
H01T C01O H01U 109.5 . . ?
Si04 C01P H01V 109.5 . . ?
Si04 C01P H01W 109.5 . . ?
Si04 C01P H01X 109.5 . . ?
H01V C01P H01W 109.5 . . ?
H01V C01P H01X 109.5 . . ?
H01W C01P H01X 109.5 . . ?
Si03 C01Q H01Y 109.5 . . ?
Si03 C01Q HP 109.5 . . ?
Si03 C01Q HQ 109.5 . . ?
H01Y C01Q HP 109.5 . . ?
H01Y C01Q HQ 109.5 . . ?
HP C01Q HQ 109.5 . . ?
Si03 C01R H01Z 109.5 . . ?
Si03 C01R HR 109.5 . . ?
Si03 C01R HS 109.5 . . ?
H01Z C01R HR 109.5 . . ?
H01Z C01R HS 109.5 . . ?
HR C01R HS 109.5 . . ?
C00V C01S H01 109.5 . . ?
C00V C01S HT 109.5 . . ?
C00V C01S HU 109.5 . . ?
H01 C01S HT 109.5 . . ?
H01 C01S HU 109.5 . . ?
HT C01S HU 109.5 . . ?
O00A C01T H22 109.9 . . ?
O00A C01T HV 109.9 . . ?
O00A C01T C01W 108.87(17) . . ?
H22 C01T HV 108.3 . . ?
C01W C01T H22 109.9 . . ?
C01W C01T HV 109.9 . . ?
C00S C01U H1 109.5 . . ?
C00S C01U HW 109.5 . . ?
C00S C01U HX 109.5 . . ?
H1 C01U HW 109.5 . . ?
H1 C01U HX 109.5 . . ?
HW C01U HX 109.5 . . ?
C00Z C01V H2 109.5 . . ?
C00Z C01V HY 109.5 . . ?
C00Z C01V HZ 109.5 . . ?
H2 C01V HY 109.5 . . ?
H2 C01V HZ 109.5 . . ?
HY C01V HZ 109.5 . . ?
N00F C01W C01T 113.03(17) . . ?
N00F C01W H23 109.0 . . ?
N00F C01W H24 109.0 . . ?
C01T C01W H23 109.0 . . ?
C01T C01W H24 109.0 . . ?
H23 C01W H24 107.8 . . ?
C013 C01X H3 109.5 . . ?
C013 C01X H25 109.5 . . ?
C013 C01X H26 109.5 . . ?
H3 C01X H25 109.5 . . ?
H3 C01X H26 109.5 . . ?
H25 C01X H26 109.5 . . ?
C013 C01Y H4 109.5 . . ?
C013 C01Y H27 109.5 . . ?
C013 C01Y H28 109.5 . . ?
H4 C01Y H27 109.5 . . ?
H4 C01Y H28 109.5 . . ?
H27 C01Y H28 109.5 . . ?
Si04 C01Z H5 109.5 . . ?
Si04 C01Z H29 109.5 . . ?
Si04 C01Z H30 109.5 . . ?
H5 C01Z H29 109.5 . . ?
H5 C01Z H30 109.5 . . ?
H29 C01Z H30 109.5 . . ?
Si04 C020 H02A 109.5 . . ?
Si04 C020 H02B 109.5 . . ?
Si04 C020 H02C 109.5 . . ?
H02A C020 H02B 109.5 . . ?
H02A C020 H02C 109.5 . . ?
H02B C020 H02C 109.5 . . ?

loop_
_geom_bond_atom_site_label_1
_geom_bond_atom_site_label_2
_geom_bond_distance
_geom_bond_site_symmetry_2
_geom_bond_publ_flag
Fe01 N00B 1.9557(14) . ?
Fe01 N00C 1.9541(14) . ?
Fe01 N00E 1.7744(15) . ?
K002 O005 2.8065(13) . ?
K002 O006 2.8004(13) . ?
K002 O007 2.8616(13) . ?
K002 O008 2.8099(13) . ?
K002 O009 2.7721(13) . ?
K002 O00A 2.8570(14) . ?
K002 N00D 3.0513(16) . ?
K002 N00F 3.0268(16) . ?
Si03 N00B 1.7281(14) . ?
Si03 C015 1.8676(18) . ?
Si03 C01Q 1.868(2) . ?
Si03 C01R 1.876(2) . ?
Si04 N00C 1.7254(14) . ?
Si04 C01P 1.871(2) . ?
Si04 C01Z 1.877(3) . ?
Si04 C020 1.858(3) . ?
O005 C014 1.423(2) . ?
O005 C01E 1.430(2) . ?
O006 C011 1.427(2) . ?
O006 C016 1.421(2) . ?
O007 C017 1.426(2) . ?
O007 C01L 1.422(2) . ?
O008 C01C 1.426(2) . ?
O008 C01G 1.422(2) . ?
O009 C018 1.423(2) . ?
O009 C01M 1.427(2) . ?
O00A C01I 1.425(2) . ?
O00A C01T 1.424(3) . ?
N00B C00H 1.423(2) . ?
N00C C00G 1.425(2) . ?
N00D C010 1.467(2) . ?
N00D C019 1.470(2) . ?
N00D C01B 1.470(2) . ?
N00E C00U 1.339(2) . ?
N00F C01D 1.472(2) . ?
N00F C01F 1.469(3) . ?
N00F C01W 1.471(2) . ?
C00G C00I 1.415(2) . ?
C00G C00L 1.415(2) . ?
C00H C00J 1.420(2) . ?
C00H C00K 1.414(2) . ?
C00I C00S 1.516(2) . ?
C00I C00X 1.396(2) . ?
C00J C00M 1.513(2) . ?
C00J C00T 1.393(2) . ?
C00K C00W 1.398(2) . ?
C00K C00Z 1.518(2) . ?
C00L C00Y 1.394(2) . ?
C00L C013 1.520(2) . ?
C00M H00M 1.0000 . ?
C00M C01K 1.525(3) . ?
C00M C01O 1.535(3) . ?
C00N H00N 0.9500 . ?
C00N C00P 1.385(2) . ?
C00N C00V 1.397(3) . ?
C00O C00Q 1.387(2) . ?
C00O C00U 1.429(2) . ?
C00O C01A 1.501(3) . ?
C00P C00U 1.431(2) . ?
C00P C01H 1.502(3) . ?
C00Q H00Q 0.9500 . ?
C00Q C00V 1.394(3) . ?
C00R H00R 0.9500 . ?
C00R C00T 1.384(3) . ?
C00R C00W 1.376(3) . ?
C00S H00S 1.0000 . ?
C00S C01N 1.526(3) . ?
C00S C01U 1.527(3) . ?
C00T H00T 0.9500 . ?
C00V C01S 1.510(3) . ?
C00W H00W 0.9500 . ?
C00X H00X 0.9500 . ?
C00X C012 1.380(2) . ?
C00Y H00Y 0.9500 . ?
C00Y C012 1.384(3) . ?
C00Z H00Z 1.0000 . ?
C00Z C01J 1.526(3) . ?
C00Z C01V 1.525(3) . ?
C010 H6 0.9900 . ?
C010 H 0.9900 . ?
C010 C01G 1.509(3) . ?
C011 H7 0.9900 . ?
C011 HA 0.9900 . ?
C011 C019 1.506(3) . ?
C012 H012 0.9500 . ?
C013 H013 1.0000 . ?
C013 C01X 1.534(3) . ?
C013 C01Y 1.521(3) . ?
C014 H8 0.9900 . ?
C014 HB 0.9900 . ?
C014 C01D 1.508(3) . ?
C015 H01A 0.9800 . ?
C015 H01B 0.9800 . ?
C015 H01C 0.9800 . ?
C016 H9 0.9900 . ?
C016 HC 0.9900 . ?
C016 C017 1.497(3) . ?
C017 H10 0.9900 . ?
C017 HD 0.9900 . ?
C018 H11 0.9900 . ?
C018 HE 0.9900 . ?
C018 C01B 1.504(3) . ?
C019 H12 0.9900 . ?
C019 HF 0.9900 . ?
C01A H01D 0.9800 . ?
C01A H01E 0.9800 . ?
C01A H01F 0.9800 . ?
C01B H13 0.9900 . ?
C01B HG 0.9900 . ?
C01C H14 0.9900 . ?
C01C HH 0.9900 . ?
C01C C01E 1.492(3) . ?
C01D H15 0.9900 . ?
C01D HI 0.9900 . ?
C01E H16 0.9900 . ?
C01E HJ 0.9900 . ?
C01F H17 0.9900 . ?
C01F HK 0.9900 . ?
C01F C01L 1.501(3) . ?
C01G H18 0.9900 . ?
C01G HL 0.9900 . ?
C01H H01G 0.9800 . ?
C01H H01H 0.9800 . ?
C01H H01I 0.9800 . ?
C01I H19 0.9900 . ?
C01I HM 0.9900 . ?
C01I C01M 1.485(3) . ?
C01J H01J 0.9800 . ?
C01J H01K 0.9800 . ?
C01J H01L 0.9800 . ?
C01K H01M 0.9800 . ?
C01K H01N 0.9800 . ?
C01K H01O 0.9800 . ?
C01L H20 0.9900 . ?
C01L HN 0.9900 . ?
C01M H21 0.9900 . ?
C01M HO 0.9900 . ?
C01N H01P 0.9800 . ?
C01N H01Q 0.9800 . ?
C01N H01R 0.9800 . ?
C01O H01S 0.9800 . ?
C01O H01T 0.9800 . ?
C01O H01U 0.9800 . ?
C01P H01V 0.9800 . ?
C01P H01W 0.9800 . ?
C01P H01X 0.9800 . ?
C01Q H01Y 0.9800 . ?
C01Q HP 0.9800 . ?
C01Q HQ 0.9800 . ?
C01R H01Z 0.9800 . ?
C01R HR 0.9800 . ?
C01R HS 0.9800 . ?
C01S H01 0.9800 . ?
C01S HT 0.9800 . ?
C01S HU 0.9800 . ?
C01T H22 0.9900 . ?
C01T HV 0.9900 . ?
C01T C01W 1.508(3) . ?
C01U H1 0.9800 . ?
C01U HW 0.9800 . ?
C01U HX 0.9800 . ?
C01V H2 0.9800 . ?
C01V HY 0.9800 . ?
C01V HZ 0.9800 . ?
C01W H23 0.9900 . ?
C01W H24 0.9900 . ?
C01X H3 0.9800 . ?
C01X H25 0.9800 . ?
C01X H26 0.9800 . ?
C01Y H4 0.9800 . ?
C01Y H27 0.9800 . ?
C01Y H28 0.9800 . ?
C01Z H5 0.9800 . ?
C01Z H29 0.9800 . ?
C01Z H30 0.9800 . ?
C020 H02A 0.9800 . ?
C020 H02B 0.9800 . ?
C020 H02C 0.9800 . ?

loop_
_geom_torsion_atom_site_label_1
_geom_torsion_atom_site_label_2
_geom_torsion_atom_site_label_3
_geom_torsion_atom_site_label_4
_geom_torsion
_geom_torsion_site_symmetry_1
_geom_torsion_site_symmetry_2
_geom_torsion_site_symmetry_3
_geom_torsion_site_symmetry_4
_geom_torsion_publ_flag
Fe01 N00B C00H C00J 109.47(15) . . . . ?
Fe01 N00B C00H C00K -72.15(18) . . . . ?
Fe01 N00C C00G C00I -71.00(18) . . . . ?
Fe01 N00C C00G C00L 110.84(15) . . . . ?
K002 O005 C014 C01D -52.31(17) . . . . ?
K002 O005 C01E C01C 52.64(18) . . . . ?
K002 O006 C011 C019 -53.92(17) . . . . ?
K002 O006 C016 C017 45.09(18) . . . . ?
K002 O007 C017 C016 53.21(17) . . . . ?
K002 O007 C01L C01F -50.09(18) . . . . ?
K002 O008 C01C C01E 44.31(18) . . . . ?
K002 O008 C01G C010 -50.38(18) . . . . ?
K002 O009 C018 C01B -52.11(18) . . . . ?
K002 O009 C01M C01I 42.2(2) . . . . ?
K002 O00A C01I C01M 51.99(18) . . . . ?
K002 O00A C01T C01W -53.2(2) . . . . ?
K002 N00D C010 C01G -42.32(18) . . . . ?
K002 N00D C019 C011 -40.43(17) . . . . ?
K002 N00D C01B C018 -41.87(18) . . . . ?
K002 N00F C01D C014 -43.44(17) . . . . ?
K002 N00F C01F C01L -44.20(18) . . . . ?
K002 N00F C01W C01T -43.4(2) . . . . ?
Si03 N00B C00H C00J -85.26(17) . . . . ?
Si03 N00B C00H C00K 93.12(17) . . . . ?
Si04 N00C C00G C00I 89.87(17) . . . . ?
Si04 N00C C00G C00L -88.29(17) . . . . ?
O005 C014 C01D N00F 66.3(2) . . . . ?
O006 C011 C019 N00D 64.5(2) . . . . ?
O006 C016 C017 O007 -66.2(2) . . . . ?
O008 C01C C01E O005 -65.3(2) . . . . ?
O009 C018 C01B N00D 63.8(2) . . . . ?
O00A C01I C01M O009 -63.5(2) . . . . ?
O00A C01T C01W N00F 66.2(2) . . . . ?
N00B C00H C00J C00M -2.5(2) . . . . ?
N00B C00H C00J C00T 178.89(15) . . . . ?
N00B C00H C00K C00W -178.35(15) . . . . ?
N00B C00H C00K C00Z 1.5(2) . . . . ?
N00C C00G C00I C00S 4.6(2) . . . . ?
N00C C00G C00I C00X -177.34(15) . . . . ?
N00C C00G C00L C00Y 177.18(15) . . . . ?
N00C C00G C00L C013 -6.2(2) . . . . ?
N00D C010 C01G O008 62.2(2) . . . . ?
N00F C01F C01L O007 64.6(2) . . . . ?
C00G C00I C00S C01N 105.79(19) . . . . ?
C00G C00I C00S C01U -129.78(18) . . . . ?
C00G C00I C00X C012 0.1(3) . . . . ?
C00G C00L C00Y C012 0.1(3) . . . . ?
C00G C00L C013 C01X 125.51(18) . . . . ?
C00G C00L C013 C01Y -111.33(19) . . . . ?
C00H C00J C00M C01K -106.11(18) . . . . ?
C00H C00J C00M C01O 130.57(17) . . . . ?
C00H C00J C00T C00R -0.9(3) . . . . ?
C00H C00K C00W C00R -0.3(3) . . . . ?
C00H C00K C00Z C01J -119.70(18) . . . . ?
C00H C00K C00Z C01V 115.64(19) . . . . ?
C00I C00G C00L C00Y -1.0(2) . . . . ?
C00I C00G C00L C013 175.66(16) . . . . ?
C00I C00X C012 C00Y -1.0(3) . . . . ?
C00J C00H C00K C00W 0.1(2) . . . . ?
C00J C00H C00K C00Z 179.95(16) . . . . ?
C00K C00H C00J C00M 179.10(15) . . . . ?
C00K C00H C00J C00T 0.5(2) . . . . ?
C00L C00G C00I C00S -177.22(16) . . . . ?
C00L C00G C00I C00X 0.9(2) . . . . ?
C00L C00Y C012 C00X 0.9(3) . . . . ?
C00M C00J C00T C00R -179.53(16) . . . . ?
C00N C00P C00U N00E -174.66(16) . . . . ?
C00N C00P C00U C00O 4.9(2) . . . . ?
C00O C00Q C00V C00N 2.3(3) . . . . ?
C00O C00Q C00V C01S -178.23(17) . . . . ?
C00P C00N C00V C00Q -2.8(3) . . . . ?
C00P C00N C00V C01S 177.71(17) . . . . ?
C00Q C00O C00U N00E 174.16(16) . . . . ?
C00Q C00O C00U C00P -5.4(2) . . . . ?
C00S C00I C00X C012 178.28(17) . . . . ?
C00T C00J C00M C01K 72.5(2) . . . . ?
C00T C00J C00M C01O -50.8(2) . . . . ?
C00T C00R C00W C00K -0.1(3) . . . . ?
C00U C00O C00Q C00V 1.9(3) . . . . ?
C00V C00N C00P C00U -0.9(3) . . . . ?
C00V C00N C00P C01H 179.35(17) . . . . ?
C00W C00K C00Z C01J 60.2(2) . . . . ?
C00W C00K C00Z C01V -64.5(2) . . . . ?
C00W C00R C00T C00J 0.7(3) . . . . ?
C00X C00I C00S C01N -72.3(2) . . . . ?
C00X C00I C00S C01U 52.1(2) . . . . ?
C00Y C00L C013 C01X -57.8(2) . . . . ?
C00Y C00L C013 C01Y 65.4(2) . . . . ?
C00Z C00K C00W C00R 179.85(17) . . . . ?
C010 N00D C019 C011 -160.65(15) . . . . ?
C010 N00D C01B C018 78.1(2) . . . . ?
C011 O006 C016 C017 -177.29(15) . . . . ?
C013 C00L C00Y C012 -176.62(17) . . . . ?
C014 O005 C01E C01C -174.51(16) . . . . ?
C015 Si03 N00B Fe01 55.69(11) . . . . ?
C015 Si03 N00B C00H -109.59(13) . . . . ?
C016 O006 C011 C019 168.68(15) . . . . ?
C017 O007 C01L C01F 179.17(15) . . . . ?
C018 O009 C01M C01I -175.94(16) . . . . ?
C019 N00D C010 C01G 77.23(19) . . . . ?
C019 N00D C01B C018 -160.43(17) . . . . ?
C01A C00O C00Q C00V -177.34(17) . . . . ?
C01A C00O C00U N00E -6.6(3) . . . . ?
C01A C00O C00U C00P 173.84(16) . . . . ?
C01B N00D C010 C01G -161.40(16) . . . . ?
C01B N00D C019 C011 77.95(19) . . . . ?
C01C O008 C01G C010 170.15(15) . . . . ?
C01D N00F C01F C01L 74.0(2) . . . . ?
C01D N00F C01W C01T -162.09(18) . . . . ?
C01E O005 C014 C01D 176.85(15) . . . . ?
C01F N00F C01D C014 -162.86(16) . . . . ?
C01F N00F C01W C01T 76.7(2) . . . . ?
C01G O008 C01C C01E -174.19(15) . . . . ?
C01H C00P C00U N00E 5.1(2) . . . . ?
C01H C00P C00U C00O -175.28(16) . . . . ?
C01I O00A C01T C01W 178.20(17) . . . . ?
C01L O007 C017 C016 -173.26(15) . . . . ?
C01M O009 C018 C01B 166.69(16) . . . . ?
C01P Si04 N00C Fe01 169.99(10) . . . . ?
C01P Si04 N00C C00G 9.23(15) . . . . ?
C01Q Si03 N00B Fe01 -66.56(11) . . . . ?
C01Q Si03 N00B C00H 128.15(13) . . . . ?
C01R Si03 N00B Fe01 173.53(10) . . . . ?
C01R Si03 N00B C00H 8.25(15) . . . . ?
C01T O00A C01I C01M -176.90(17) . . . . ?
C01W N00F C01D C014 76.5(2) . . . . ?
C01W N00F C01F C01L -164.44(16) . . . . ?
C01Z Si04 N00C Fe01 52.26(14) . . . . ?
C01Z Si04 N00C C00G -108.50(16) . . . . ?
C020 Si04 N00C Fe01 -69.38(16) . . . . ?
C020 Si04 N00C C00G 129.86(17) . . . . ?

loop_
_smtbx_masks_void_nr
_smtbx_masks_void_average_x
_smtbx_masks_void_average_y
_smtbx_masks_void_average_z
_smtbx_masks_void_volume
_smtbx_masks_void_count_electrons
_smtbx_masks_void_content
1 0.000 0.000 0.000 617.9 71.1 ?
2 0.000 0.500 0.500 617.9 71.1 ?
